data_7215995
loop_
_publ_author_name
'Szafra\'nski, Marek'

_publ_section_title
;
 Effect of high pressure on the supramolecular structures of guanidinium
 based ferroelectrics
;
_journal_name_full CrystEngComm
_journal_paper_doi 10.1039/c4ce00697f
_journal_year 2014
_chemical_formula_moiety 'C H6 N3, B F4'
_chemical_formula_sum 'C H6 B F4 N3'
_chemical_formula_weight 146.90
_chemical_name_common 'guanidinium tetrafluoroborate'
_chemical_name_systematic 'guanidinium tetrafluoroborate'
_space_group_IT_number 146
_symmetry_cell_setting trigonal
_symmetry_space_group_name_Hall 'R 3'
_symmetry_space_group_name_H-M 'R 3 :H'
_atom_sites_solution_hydrogens geom
_atom_sites_solution_primary direct
_atom_sites_solution_secondary difmap
_audit_creation_method SHELXL-97
_cell_angle_alpha 90.00
_cell_angle_beta 90.00
_cell_angle_gamma 120.00
_cell_formula_units_Z 3
_cell_length_a 7.3558(4)
_cell_length_b 7.3558(4)
_cell_length_c 7.989(2)
_cell_measurement_reflns_used 424
_cell_measurement_temperature 295(2)
_cell_measurement_theta_max 26.66
_cell_measurement_theta_min 4.07
_cell_volume 374.35(10)
_computing_cell_refinement CrysAlisRED
_computing_data_collection CrysAlisCCD
_computing_data_reduction CrysAlisRED
_computing_molecular_graphics 'SHELXL-97 (Sheldrick, 1997)'
_computing_publication_material 'SHELXL-97 (Sheldrick, 1997)'
_computing_structure_refinement 'SHELXL-97 (Sheldrick, 1997)'
_computing_structure_solution 'SHELXS-97 (Sheldrick, 1990)'
_diffrn_ambient_environment 'diamond-anvil cell'
_diffrn_ambient_pressure 1870000
_diffrn_ambient_temperature 295(2)
_diffrn_measured_fraction_theta_full 0.332
_diffrn_measured_fraction_theta_max 0.332
_diffrn_measurement_device_type 'Gemini A Ultra'
_diffrn_measurement_method '\f- and \w-scans'
_diffrn_radiation_monochromator graphite
_diffrn_radiation_source 'fine-focus sealed tube'
_diffrn_radiation_type MoK\a
_diffrn_radiation_wavelength 0.71073
_diffrn_reflns_av_R_equivalents 0.0492
_diffrn_reflns_av_sigmaI/netI 0.0316
_diffrn_reflns_limit_h_max 8
_diffrn_reflns_limit_h_min -8
_diffrn_reflns_limit_k_max 8
_diffrn_reflns_limit_k_min -7
_diffrn_reflns_limit_l_max 5
_diffrn_reflns_limit_l_min -5
_diffrn_reflns_number 456
_diffrn_reflns_theta_full 26.70
_diffrn_reflns_theta_max 26.70
_diffrn_reflns_theta_min 4.09
_exptl_absorpt_coefficient_mu 0.230
_exptl_absorpt_correction_type none
_exptl_crystal_colour colourless
_exptl_crystal_density_diffrn 1.955
_exptl_crystal_density_method 'not measured'
_exptl_crystal_F_000 222
_exptl_crystal_size_max 0.32
_exptl_crystal_size_mid 0.27
_exptl_crystal_size_min 0.25
_refine_diff_density_max 0.063
_refine_diff_density_min -0.085
_refine_diff_density_rms 0.021
_refine_ls_abs_structure_details 'Flack H D (1983), Acta Cryst. A39, 876-881'
_refine_ls_abs_structure_Flack 0(2)
_refine_ls_extinction_method none
_refine_ls_goodness_of_fit_ref 1.214
_refine_ls_hydrogen_treatment constr
_refine_ls_matrix_type full
_refine_ls_number_parameters 27
_refine_ls_number_reflns 121
_refine_ls_number_restraints 1
_refine_ls_restrained_S_all 1.208
_refine_ls_R_factor_all 0.0309
_refine_ls_R_factor_gt 0.0307
_refine_ls_shift/su_max 0.181
_refine_ls_shift/su_mean 0.088
_refine_ls_structure_factor_coef Fsqd
_refine_ls_weighting_details 'calc w=1/[\s^2^(Fo^2^)+(0.0586P)^2^+0.1194P] where P=(Fo^2^+2Fc^2^)/3'
_refine_ls_weighting_scheme calc
_refine_ls_wR_factor_gt 0.0837
_refine_ls_wR_factor_ref 0.0841
_reflns_number_gt 120
_reflns_number_total 121
_reflns_threshold_expression >2sigma(I)
_cod_data_source_file c4ce00697f1.cif
_cod_data_source_block gbf4_1_87
_cod_original_cell_volume 374.34(10)
_cod_original_sg_symbol_H-M 'R 3'
_cod_database_code 7215995

loop_
_symmetry_equiv_pos_as_xyz
'x, y, z'
'-y, x-y, z'
'-x+y, -x, z'
'x+2/3, y+1/3, z+1/3'
'-y+2/3, x-y+1/3, z+1/3'
'-x+y+2/3, -x+1/3, z+1/3'
'x+1/3, y+2/3, z+2/3'
'-y+1/3, x-y+2/3, z+2/3'
'-x+y+1/3, -x+2/3, z+2/3'

loop_
_atom_site_label
_atom_site_type_symbol
_atom_site_fract_x
_atom_site_fract_y
_atom_site_fract_z
_atom_site_U_iso_or_equiv
_atom_site_adp_type
_atom_site_occupancy
_atom_site_symmetry_multiplicity
_atom_site_calc_flag
_atom_site_refinement_flags
C C 0.3333 0.6667 0.2761(14) 0.0281(17) Uiso 1 3 d S
N N 0.4664(5) 0.5955(6) 0.2767(9) 0.0340(15) Uani 1 1 d .
H0A H 0.5994 0.6822 0.2775 0.041 Uiso 1 1 calc R
H0B H 0.4201 0.4626 0.2763 0.041 Uiso 1 1 calc R
F1 F 0.8588(3) 0.0577(3) 0.2426(5) 0.0383(14) Uani 1 1 d .
F2 F 1.0000 0.0000 0.0116(11) 0.041(3) Uani 1 3 d S
B B 1.0000 0.0000 0.1809(17) 0.023(4) Uani 1 3 d S

loop_
_atom_site_aniso_label
_atom_site_aniso_U_11
_atom_site_aniso_U_22
_atom_site_aniso_U_33
_atom_site_aniso_U_23
_atom_site_aniso_U_13
_atom_site_aniso_U_12
N 0.029(2) 0.0350(17) 0.041(5) 0.0023(19) -0.007(2) 0.0182(13)
F1 0.0357(14) 0.0399(14) 0.047(4) 0.0017(11) 0.0062(19) 0.0244(12)
F2 0.043(2) 0.043(2) 0.037(11) 0.000 0.000 0.0217(11)
B 0.026(4) 0.026(4) 0.017(18) 0.000 0.000 0.0128(18)

loop_
_atom_type_symbol
_atom_type_description
_atom_type_scat_dispersion_real
_atom_type_scat_dispersion_imag
_atom_type_scat_source
C C 0.0033 0.0016 'International Tables Vol C Tables 4.2.6.8 and 6.1.1.4'
H H 0.0000 0.0000 'International Tables Vol C Tables 4.2.6.8 and 6.1.1.4'
B B 0.0013 0.0007 'International Tables Vol C Tables 4.2.6.8 and 6.1.1.4'
N N 0.0061 0.0033 'International Tables Vol C Tables 4.2.6.8 and 6.1.1.4'
F F 0.0171 0.0103 'International Tables Vol C Tables 4.2.6.8 and 6.1.1.4'

loop_
_geom_angle_atom_site_label_1
_geom_angle_atom_site_label_2
_geom_angle_atom_site_label_3
_geom_angle
_geom_angle_site_symmetry_1
_geom_angle_site_symmetry_3
N C N 119.999(11) 2_665 3_565
N C N 119.999(11) 2_665 .
N C N 119.999(11) 3_565 .
F2 B F1 110.7(6) . 3_765
F2 B F1 110.7(6) . .
F1 B F1 108.2(6) 3_765 .
F2 B F1 110.7(6) . 2_645
F1 B F1 108.2(6) 3_765 2_645
F1 B F1 108.2(6) . 2_645

loop_
_geom_bond_atom_site_label_1
_geom_bond_atom_site_label_2
_geom_bond_distance
_geom_bond_site_symmetry_2
C N 1.321(3) 2_665
C N 1.321(3) 3_565
C N 1.321(3) .
F1 B 1.394(6) .
F2 B 1.352(14) .
B F1 1.394(6) 3_765
B F1 1.394(6) 2_645
